data_4108062
loop_
_publ_author_name
'Shin Takemoto'
'Shohei Otsuki'
'Yasuhiro Hashimoto'
'Ken Kamikawa'
'Hiroyuki Matsuzaka'

_publ_section_title
;
 Divalent Dirhodium Imido Complexes: Formation, Structure, and Alkyne
 Cycloaddition Reactivity
;
_journal_name_full 'Journal of the American Chemical Society'
_journal_page_first 8904
_journal_page_last 8905
_journal_paper_doi 10.1021/ja8033922
_journal_volume 130
_journal_year 2008
_chemical_formula_sum 'C32 H42 N2 Rh2'
_chemical_formula_weight 660.50
_chemical_name_systematic
; 
 ? 
;
_space_group_IT_number 58
_symmetry_cell_setting orthorhombic
_symmetry_space_group_name_Hall '-P 2 2n'
_symmetry_space_group_name_H-M 'P n n m'
_atom_sites_solution_hydrogens geom
_atom_sites_solution_primary direct
_atom_sites_solution_secondary difmap
_audit_creation_method SHELXL-97
_cell_angle_alpha 90.00
_cell_angle_beta 90.00
_cell_angle_gamma 90.00
_cell_formula_units_Z 4
_cell_length_a 12.601(5)
_cell_length_b 14.722(6)
_cell_length_c 16.085(6)
_cell_measurement_temperature 296(2)
_cell_volume 2984(2)
_computing_structure_refinement 'SHELXL-97 (Sheldrick, 1997)'
_computing_structure_solution 'SHELXS-97 (Sheldrick, 1990)'
_diffrn_ambient_temperature 296(2)
_diffrn_measured_fraction_theta_full 0.997
_diffrn_measured_fraction_theta_max 0.997
_diffrn_radiation_monochromator graphite
_diffrn_radiation_source 'fine-focus sealed tube'
_diffrn_radiation_type MoK\a
_diffrn_radiation_wavelength 0.71075
_diffrn_reflns_av_R_equivalents 0.0497
_diffrn_reflns_av_sigmaI/netI 0.0231
_diffrn_reflns_limit_h_max 16
_diffrn_reflns_limit_h_min -16
_diffrn_reflns_limit_k_max 19
_diffrn_reflns_limit_k_min -17
_diffrn_reflns_limit_l_max 20
_diffrn_reflns_limit_l_min -20
_diffrn_reflns_number 26254
_diffrn_reflns_theta_full 27.48
_diffrn_reflns_theta_max 27.48
_diffrn_reflns_theta_min 3.52
_exptl_absorpt_coefficient_mu 1.128
_exptl_absorpt_correction_T_max 0.6024
_exptl_absorpt_correction_T_min 0.6024
_exptl_absorpt_correction_type empirical
_exptl_absorpt_process_details ABSCOR
_exptl_crystal_colour 'dark red'
_exptl_crystal_density_diffrn 1.470
_exptl_crystal_description prism
_exptl_crystal_F_000 1352
_exptl_crystal_size_max 0.50
_exptl_crystal_size_mid 0.50
_exptl_crystal_size_min 0.50
_refine_diff_density_max 0.736
_refine_diff_density_min -0.438
_refine_diff_density_rms 0.083
_refine_ls_extinction_method none
_refine_ls_goodness_of_fit_ref 1.215
_refine_ls_hydrogen_treatment mixed
_refine_ls_matrix_type full
_refine_ls_number_parameters 176
_refine_ls_number_reflns 3543
_refine_ls_number_restraints 0
_refine_ls_restrained_S_all 1.215
_refine_ls_R_factor_all 0.0592
_refine_ls_R_factor_gt 0.0485
_refine_ls_shift/su_max 0.000
_refine_ls_shift/su_mean 0.000
_refine_ls_structure_factor_coef Fsqd
_refine_ls_weighting_details 'calc w=1/[\s^2^(Fo^2^)+(0.0362P)^2^+3.3732P] where P=(Fo^2^+2Fc^2^)/3'
_refine_ls_weighting_scheme calc
_refine_ls_wR_factor_gt 0.1001
_refine_ls_wR_factor_ref 0.1038
_reflns_number_gt 3092
_reflns_number_total 3543
_reflns_threshold_expression >2sigma(I)
_cod_data_source_file ja8033922-file001.cif
_cod_data_source_block shelxl
_cod_original_cell_volume 2983.9(19)
_cod_database_code 4108062

loop_
_symmetry_equiv_pos_as_xyz
'x, y, z'
'-x+1/2, y+1/2, z+1/2'
'x+1/2, -y+1/2, z+1/2'
'-x, -y, z'
'-x, -y, -z'
'x-1/2, -y-1/2, -z-1/2'
'-x-1/2, y-1/2, -z-1/2'
'x, y, -z'

loop_
_atom_site_label
_atom_site_type_symbol
_atom_site_fract_x
_atom_site_fract_y
_atom_site_fract_z
_atom_site_U_iso_or_equiv
_atom_site_adp_type
_atom_site_occupancy
_atom_site_symmetry_multiplicity
_atom_site_calc_flag
_atom_site_refinement_flags
Rh1 Rh 0.20535(3) 0.09576(3) 0.0000 0.04681(13) Uani 1 2 d S
Rh2 Rh 0.09970(3) 0.24823(3) 0.0000 0.04859(14) Uani 1 2 d S
N1 N 0.0847(3) 0.1379(2) -0.0805(2) 0.0573(9) Uani 1 1 d .
C1 C 0.0979(4) 0.1475(3) -0.1674(3) 0.0661(12) Uani 1 1 d .
C2 C 0.1881(5) 0.1898(4) -0.1989(3) 0.0776(14) Uani 1 1 d .
H2 H 0.2392 0.2120 -0.1625 0.093 Uiso 1 1 calc R
C3 C 0.2030(6) 0.1993(4) -0.2839(4) 0.1016(19) Uani 1 1 d .
H3 H 0.2637 0.2275 -0.3043 0.122 Uiso 1 1 calc R
C4 C 0.1271(8) 0.1665(6) -0.3378(5) 0.135(3) Uani 1 1 d .
H4 H 0.1368 0.1723 -0.3949 0.162 Uiso 1 1 calc R
C5 C 0.0395(7) 0.1262(7) -0.3084(5) 0.132(3) Uani 1 1 d .
H5 H -0.0112 0.1048 -0.3456 0.158 Uiso 1 1 calc R
C6 C 0.0225(5) 0.1156(4) -0.2231(4) 0.099(2) Uani 1 1 d .
H6 H -0.0388 0.0875 -0.2039 0.119 Uiso 1 1 calc R
C7 C -0.0089(5) 0.3683(4) 0.0000 0.0620(15) Uani 1 2 d S
C8 C 0.0565(4) 0.3701(3) -0.0713(3) 0.0649(11) Uani 1 1 d .
C9 C 0.1636(4) 0.3786(3) -0.0442(3) 0.0733(13) Uani 1 1 d .
C10 C -0.1278(6) 0.3711(5) 0.0000 0.087(2) Uani 1 2 d S
H10A H -0.1542 0.3422 0.0494 0.131 Uiso 0.50 1 calc PR
H10B H -0.1543 0.3398 -0.0481 0.131 Uiso 0.50 1 calc PR
H10C H -0.1512 0.4332 -0.0013 0.131 Uiso 1 2 calc SR
C11 C 0.0167(6) 0.3707(4) -0.1597(3) 0.0957(18) Uani 1 1 d .
H11A H -0.0249 0.3172 -0.1696 0.144 Uiso 1 1 calc R
H11B H 0.0761 0.3717 -0.1971 0.144 Uiso 1 1 calc R
H11C H -0.0262 0.4236 -0.1686 0.144 Uiso 1 1 calc R
C12 C 0.2587(5) 0.3969(4) -0.0983(5) 0.120(3) Uani 1 1 d .
H12A H 0.2705 0.4612 -0.1018 0.180 Uiso 1 1 calc R
H12B H 0.2461 0.3730 -0.1529 0.180 Uiso 1 1 calc R
H12C H 0.3200 0.3681 -0.0747 0.180 Uiso 1 1 calc R
C13 C 0.3708(3) 0.0833(3) -0.0446(3) 0.0647(11) Uani 1 1 d .
C14 C 0.3121(4) 0.0073(3) -0.0711(3) 0.0657(11) Uani 1 1 d .
C15 C 0.2767(5) -0.0427(4) 0.0000 0.0679(17) Uani 1 2 d S
C16 C 0.4361(4) 0.1468(4) -0.0971(4) 0.108(2) Uani 1 1 d .
H16A H 0.5076 0.1247 -0.1003 0.163 Uiso 1 1 calc R
H16B H 0.4359 0.2062 -0.0724 0.163 Uiso 1 1 calc R
H16C H 0.4063 0.1501 -0.1519 0.163 Uiso 1 1 calc R
C17 C 0.2967(5) -0.0211(4) -0.1607(3) 0.106(2) Uani 1 1 d .
H17A H 0.2262 -0.0057 -0.1783 0.159 Uiso 1 1 calc R
H17B H 0.3068 -0.0856 -0.1655 0.159 Uiso 1 1 calc R
H17C H 0.3473 0.0097 -0.1952 0.159 Uiso 1 1 calc R
C18 C 0.2217(6) -0.1345(5) 0.0000 0.108(3) Uani 1 2 d S
H1 H 0.035(3) 0.110(3) -0.066(2) 0.042(11) Uiso 1 1 d .

loop_
_atom_site_aniso_label
_atom_site_aniso_U_11
_atom_site_aniso_U_22
_atom_site_aniso_U_33
_atom_site_aniso_U_23
_atom_site_aniso_U_13
_atom_site_aniso_U_12
Rh1 0.0471(2) 0.0401(2) 0.0532(2) 0.000 0.000 0.00772(18)
Rh2 0.0512(2) 0.0379(2) 0.0567(3) 0.000 0.000 0.00581(18)
N1 0.055(2) 0.0471(18) 0.070(2) -0.0032(16) -0.0034(18) 0.0054(16)
C1 0.072(3) 0.058(2) 0.069(3) -0.013(2) -0.020(2) 0.027(2)
C2 0.090(4) 0.077(3) 0.066(3) 0.000(2) -0.005(3) 0.018(3)
C3 0.124(5) 0.104(4) 0.077(4) 0.012(3) 0.008(4) 0.040(4)
C4 0.159(7) 0.175(9) 0.071(4) -0.009(5) -0.022(5) 0.080(7)
C5 0.128(6) 0.178(8) 0.089(5) -0.045(5) -0.054(5) 0.055(6)
C6 0.084(4) 0.114(5) 0.100(4) -0.037(4) -0.034(3) 0.032(3)
C7 0.067(4) 0.031(2) 0.089(4) 0.000 0.000 0.007(3)
C8 0.081(3) 0.041(2) 0.072(3) 0.0076(19) 0.001(2) 0.007(2)
C9 0.070(3) 0.042(2) 0.108(4) 0.007(2) 0.021(3) -0.003(2)
C10 0.075(5) 0.058(4) 0.129(7) 0.000 0.000 0.016(4)
C11 0.136(5) 0.074(3) 0.077(3) 0.018(3) -0.008(4) 0.030(3)
C12 0.110(5) 0.076(4) 0.174(7) 0.019(4) 0.055(5) -0.012(3)
C13 0.051(2) 0.065(3) 0.078(3) 0.007(2) 0.011(2) 0.012(2)
C14 0.068(3) 0.067(3) 0.063(2) -0.007(2) -0.005(2) 0.025(2)
C15 0.049(3) 0.051(3) 0.103(5) 0.000 0.000 0.014(3)
C16 0.075(3) 0.107(5) 0.144(6) 0.036(4) 0.041(4) 0.013(3)
C17 0.123(5) 0.116(5) 0.080(4) -0.035(3) -0.016(4) 0.059(4)
C18 0.081(5) 0.040(3) 0.203(11) 0.000 0.000 0.007(3)

loop_
_atom_type_symbol
_atom_type_description
_atom_type_scat_dispersion_real
_atom_type_scat_dispersion_imag
_atom_type_scat_source
C C 0.0033 0.0016 'International Tables Vol C Tables 4.2.6.8 and 6.1.1.4'
H H 0.0000 0.0000 'International Tables Vol C Tables 4.2.6.8 and 6.1.1.4'
N N 0.0061 0.0033 'International Tables Vol C Tables 4.2.6.8 and 6.1.1.4'
Rh Rh -1.1178 0.9187 'International Tables Vol C Tables 4.2.6.8 and 6.1.1.4'

loop_
_geom_angle_atom_site_label_1
_geom_angle_atom_site_label_2
_geom_angle_atom_site_label_3
_geom_angle
_geom_angle_site_symmetry_1
_geom_angle_site_symmetry_3
N1 Rh1 N1 76.5(2) 8 .
N1 Rh1 C14 107.39(15) 8 8
N1 Rh1 C14 160.85(17) . 8
N1 Rh1 C14 160.85(17) 8 .
N1 Rh1 C14 107.39(15) . .
C14 Rh1 C14 62.8(2) 8 .
N1 Rh1 C13 120.58(16) 8 8
N1 Rh1 C13 155.58(17) . 8
C14 Rh1 C13 37.24(17) 8 8
C14 Rh1 C13 62.74(16) . 8
N1 Rh1 C13 155.58(17) 8 .
N1 Rh1 C13 120.58(16) . .
C14 Rh1 C13 62.74(16) 8 .
C14 Rh1 C13 37.24(17) . .
C13 Rh1 C13 37.9(2) 8 .
N1 Rh1 C15 124.38(14) 8 .
N1 Rh1 C15 124.38(14) . .
C14 Rh1 C15 37.78(15) 8 .
C14 Rh1 C15 37.78(15) . .
C13 Rh1 C15 62.87(18) 8 .
C13 Rh1 C15 62.87(18) . .
N1 Rh1 Rh2 51.25(10) 8 .
N1 Rh1 Rh2 51.25(10) . .
C14 Rh1 Rh2 145.41(12) 8 .
C14 Rh1 Rh2 145.41(12) . .
C13 Rh1 Rh2 123.50(11) 8 .
C13 Rh1 Rh2 123.50(11) . .
C15 Rh1 Rh2 173.12(16) . .
N1 Rh2 N1 76.7(2) . 8
N1 Rh2 C9 155.97(19) . 8
N1 Rh2 C9 120.84(18) 8 8
N1 Rh2 C9 120.84(18) . .
N1 Rh2 C9 155.97(19) 8 .
C9 Rh2 C9 37.7(3) 8 .
N1 Rh2 C8 159.60(16) . 8
N1 Rh2 C8 106.83(16) 8 8
C9 Rh2 C8 37.79(17) 8 8
C9 Rh2 C8 63.05(18) . 8
N1 Rh2 C8 106.83(16) . .
N1 Rh2 C8 159.60(16) 8 .
C9 Rh2 C8 63.05(18) 8 .
C9 Rh2 C8 37.79(17) . .
C8 Rh2 C8 62.9(2) 8 .
N1 Rh2 C7 124.10(15) . .
N1 Rh2 C7 124.10(15) 8 .
C9 Rh2 C7 62.22(19) 8 .
C9 Rh2 C7 62.22(19) . .
C8 Rh2 C7 37.15(14) 8 .
C8 Rh2 C7 37.15(14) . .
N1 Rh2 Rh1 51.40(10) . .
N1 Rh2 Rh1 51.40(10) 8 .
C9 Rh2 Rh1 124.34(12) 8 .
C9 Rh2 Rh1 124.34(12) . .
C8 Rh2 Rh1 145.94(12) 8 .
C8 Rh2 Rh1 145.94(12) . .
C7 Rh2 Rh1 172.92(16) . .
C1 N1 Rh2 121.6(3) . .
C1 N1 Rh1 123.8(3) . .
Rh2 N1 Rh1 77.35(13) . .
C2 C1 N1 120.1(4) . .
C2 C1 C6 118.3(5) . .
N1 C1 C6 121.6(5) . .
C1 C2 C3 121.0(6) . .
C4 C3 C2 119.4(7) . .
C3 C4 C5 120.3(7) . .
C6 C5 C4 121.5(7) . .
C5 C6 C1 119.5(7) . .
C8 C7 C8 108.6(6) 8 .
C8 C7 C10 125.6(3) 8 .
C8 C7 C10 125.6(3) . .
C8 C7 Rh2 70.0(3) 8 .
C8 C7 Rh2 70.0(3) . .
C10 C7 Rh2 129.4(4) . .
C7 C8 C9 107.8(4) . .
C7 C8 C11 124.9(5) . .
C9 C8 C11 127.1(5) . .
C7 C8 Rh2 72.9(3) . .
C9 C8 Rh2 71.2(2) . .
C11 C8 Rh2 125.4(3) . .
C9 C9 C8 107.9(3) 8 .
C9 C9 C12 125.3(4) 8 .
C8 C9 C12 126.4(5) . .
C9 C9 Rh2 71.16(14) 8 .
C8 C9 Rh2 71.0(2) . .
C12 C9 Rh2 129.3(3) . .
C14 C13 C13 107.6(3) . 8
C14 C13 C16 127.7(5) . .
C13 C13 C16 124.1(3) 8 .
C14 C13 Rh1 70.7(2) . .
C13 C13 Rh1 71.07(12) 8 .
C16 C13 Rh1 130.2(3) . .
C13 C14 C15 109.3(4) . .
C13 C14 C17 125.2(5) . .
C15 C14 C17 125.3(5) . .
C13 C14 Rh1 72.1(2) . .
C15 C14 Rh1 72.4(3) . .
C17 C14 Rh1 125.6(3) . .
C14 C15 C14 106.0(6) 8 .
C14 C15 C18 126.9(3) 8 .
C14 C15 C18 126.9(3) . .
C14 C15 Rh1 69.8(3) 8 .
C14 C15 Rh1 69.8(3) . .
C18 C15 Rh1 129.0(4) . .

loop_
_geom_bond_atom_site_label_1
_geom_bond_atom_site_label_2
_geom_bond_distance
_geom_bond_site_symmetry_2
Rh1 N1 2.090(4) 8
Rh1 N1 2.090(4) .
Rh1 C14 2.194(4) 8
Rh1 C14 2.194(4) .
Rh1 C13 2.213(4) 8
Rh1 C13 2.213(4) .
Rh1 C15 2.228(6) .
Rh1 Rh2 2.6097(9) .
Rh2 N1 2.086(4) .
Rh2 N1 2.086(4) 8
Rh2 C9 2.200(4) 8
Rh2 C9 2.200(4) .
Rh2 C8 2.198(4) 8
Rh2 C8 2.198(4) .
Rh2 C7 2.235(6) .
N1 C1 1.415(6) .
C1 C2 1.392(7) .
C1 C6 1.388(7) .
C2 C3 1.386(8) .
C3 C4 1.379(10) .
C4 C5 1.340(11) .
C5 C6 1.397(10) .
C7 C8 1.412(6) 8
C7 C8 1.412(6) .
C7 C10 1.500(9) .
C8 C9 1.424(7) .
C8 C11 1.507(7) .
C9 C9 1.421(11) 8
C9 C12 1.505(7) .
C13 C14 1.407(6) .
C13 C13 1.435(9) 8
C13 C16 1.504(7) .
C14 C15 1.432(6) .
C14 C17 1.514(7) .
C15 C14 1.432(6) 8
C15 C18 1.518(9) .
